data_2219645
loop_
_publ_author_name
'Wu, Xiang-Hua'
'Guo, Rui'
'Jin, Shan'
'Yu, Guang-Ao'
'Liu, Sheng-Hua'

_publ_section_title
;
 1-Diphenylphosphino-1'-(diphenylphosphinoyl)cobaltocenium
 hexafluoridophosphate
;
_journal_coeditor_code LH2674
_journal_issue 10
_journal_name_full 'Acta Crystallographica Section E'
_journal_page_first m1247
_journal_paper_doi 10.1107/S1600536808027992
_journal_volume 64
_journal_year 2008
_chemical_formula_iupac '[Co (C17 H14 O P) (C17 H14 P)] P F6'
_chemical_formula_moiety 'C34 H28 Co O P2 + , P F6 -'
_chemical_formula_sum 'C34 H28 Co F6 O P3'
_chemical_formula_weight 718.40
_chemical_name_systematic
;
1-Diphenylphosphino-1-(diphenylphosphinoyl)cobaltocenium
hexafluorophosphate
;
_space_group_IT_number 14
_symmetry_cell_setting monoclinic
_symmetry_space_group_name_Hall '-P 2yn'
_symmetry_space_group_name_H-M 'P 1 21/n 1'
_atom_sites_solution_hydrogens geom
_atom_sites_solution_primary direct
_atom_sites_solution_secondary difmap
_audit_creation_method SHELXL97
_cell_angle_alpha 90.00
_cell_angle_beta 103.94
_cell_angle_gamma 90.00
_cell_formula_units_Z 4
_cell_length_a 12.0364(14)
_cell_length_b 10.7014(13)
_cell_length_c 24.973(3)
_cell_measurement_reflns_used 3441
_cell_measurement_temperature 293(2)
_cell_measurement_theta_max 23.02
_cell_measurement_theta_min 2.54
_cell_volume 3121.9(6)
_computing_cell_refinement 'SAINT (Bruker, 2001)'
_computing_data_collection 'SMART (Bruker, 2001)'
_computing_data_reduction 'SAINT (Bruker, 2001)'
_computing_molecular_graphics 'SHELXTL (Sheldrick, 2008)'
_computing_publication_material 'SHELXTL (Sheldrick, 2008)'
_computing_structure_refinement 'SHELXL97 (Sheldrick, 2008)'
_computing_structure_solution 'SHELXS97 (Sheldrick, 2008)'
_diffrn_ambient_temperature 293(2)
_diffrn_measured_fraction_theta_full 0.989
_diffrn_measured_fraction_theta_max 0.989
_diffrn_measurement_device_type 'Bruker SMART CCD'
_diffrn_measurement_method '\f and \w scans'
_diffrn_radiation_monochromator graphite
_diffrn_radiation_source 'fine-focus sealed tube'
_diffrn_radiation_type MoK\a
_diffrn_radiation_wavelength 0.71073
_diffrn_reflns_av_R_equivalents 0.0926
_diffrn_reflns_av_sigmaI/netI 0.0871
_diffrn_reflns_limit_h_max 15
_diffrn_reflns_limit_h_min -15
_diffrn_reflns_limit_k_max 14
_diffrn_reflns_limit_k_min -13
_diffrn_reflns_limit_l_max 32
_diffrn_reflns_limit_l_min -32
_diffrn_reflns_number 33887
_diffrn_reflns_theta_full 27.99
_diffrn_reflns_theta_max 27.99
_diffrn_reflns_theta_min 1.68
_exptl_absorpt_coefficient_mu 0.767
_exptl_absorpt_correction_T_max 0.9272
_exptl_absorpt_correction_T_min 0.8024
_exptl_absorpt_correction_type none
_exptl_crystal_colour yellow
_exptl_crystal_density_diffrn 1.528
_exptl_crystal_density_method 'not measured'
_exptl_crystal_description block
_exptl_crystal_F_000 1464
_exptl_crystal_size_max 0.30
_exptl_crystal_size_mid 0.20
_exptl_crystal_size_min 0.10
_refine_diff_density_max 0.400
_refine_diff_density_min -0.500
_refine_ls_extinction_method none
_refine_ls_goodness_of_fit_ref 0.852
_refine_ls_hydrogen_treatment constr
_refine_ls_matrix_type full
_refine_ls_number_parameters 416
_refine_ls_number_reflns 7444
_refine_ls_number_restraints 0
_refine_ls_restrained_S_all 0.852
_refine_ls_R_factor_all 0.1047
_refine_ls_R_factor_gt 0.0530
_refine_ls_shift/su_max 0.000
_refine_ls_shift/su_mean 0.000
_refine_ls_structure_factor_coef Fsqd
_refine_ls_weighting_details 'calc w = 1/[\s^2^(Fo^2^)+(0.0333P)^2^] where P=(Fo^2^+2Fc^2^)/3'
_refine_ls_weighting_scheme calc
_refine_ls_wR_factor_gt 0.0900
_refine_ls_wR_factor_ref 0.1010
_reflns_number_gt 3990
_reflns_number_total 7444
_reflns_threshold_expression I>2\s(I)
_cod_data_source_file lh2674.cif
_cod_data_source_block I
_cod_original_sg_symbol_H-M 'P 21/n'
_cod_database_code 2219645
_cod_database_fobs_code 2219645

loop_
_symmetry_equiv_pos_as_xyz
'x, y, z'
'-x+1/2, y+1/2, -z+1/2'
'-x, -y, -z'
'x-1/2, -y-1/2, z-1/2'

loop_
_atom_site_type_symbol
_atom_site_label
_atom_site_fract_x
_atom_site_fract_y
_atom_site_fract_z
_atom_site_U_iso_or_equiv
_atom_site_adp_type
_atom_site_calc_flag
_atom_site_refinement_flags
_atom_site_occupancy
_atom_site_disorder_assembly
_atom_site_disorder_group
Co Co1 0.48773(3) 0.11791(3) 0.243490(14) 0.03887(12) Uani d . 1 A .
P P1 0.44687(7) 0.11498(7) 0.37385(3) 0.0426(2) Uani d . 1 . .
P P2 0.53221(7) 0.10378(7) 0.11305(3) 0.0424(2) Uani d . 1 . .
O O1 0.5650(2) 0.0989(2) 0.39072(11) 0.0433(9) Uani d P 0.648(3) A 1
O O1' 0.4184(4) 0.1082(5) 0.0948(2) 0.0420(16) Uani d P 0.352(3) A 2
C C1 0.3191(2) 0.1470(3) 0.20725(12) 0.0539(8) Uani d . 1 A .
H H1 0.2886 0.1911 0.1724 0.065 Uiso calc R 1 . .
C C2 0.3483(2) 0.2018(3) 0.26038(11) 0.0457(7) Uani d . 1 . .
H H2 0.3416 0.2906 0.2687 0.055 Uiso calc R 1 A .
C C3 0.3895(2) 0.1058(2) 0.29970(10) 0.0384(7) Uani d . 1 A .
C C4 0.3851(2) -0.0078(3) 0.26934(12) 0.0464(8) Uani d . 1 . .
H H4 0.4083 -0.0905 0.2850 0.056 Uiso calc R 1 A .
C C5 0.3415(3) 0.0194(3) 0.21322(12) 0.0555(9) Uani d . 1 A .
H H5 0.3298 -0.0413 0.1830 0.067 Uiso calc R 1 . .
C C6 0.3991(3) 0.2628(3) 0.39517(11) 0.0426(7) Uani d . 1 A .
C C7 0.3226(3) 0.2705(3) 0.42831(13) 0.0692(10) Uani d . 1 . .
H H7 0.2885 0.1982 0.4375 0.083 Uiso calc R 1 A .
C C8 0.2965(4) 0.3844(4) 0.44781(16) 0.0926(13) Uani d . 1 A .
H H8 0.2441 0.3887 0.4697 0.111 Uiso calc R 1 . .
C C9 0.3464(4) 0.4900(4) 0.43534(16) 0.0918(14) Uani d . 1 . .
H H9 0.3290 0.5664 0.4491 0.110 Uiso calc R 1 A .
C C10 0.4226(3) 0.4851(3) 0.40253(15) 0.0773(11) Uani d . 1 A .
H H10 0.4565 0.5580 0.3938 0.093 Uiso calc R 1 . .
C C11 0.4489(3) 0.3710(3) 0.38234(12) 0.0608(9) Uani d . 1 . .
H H11 0.5005 0.3676 0.3600 0.073 Uiso calc R 1 A .
C C12 0.3648(2) -0.0022(2) 0.39898(10) 0.0362(7) Uani d . 1 A .
C C13 0.2468(3) -0.0150(3) 0.37922(11) 0.0478(8) Uani d . 1 . .
H H13 0.2079 0.0355 0.3505 0.057 Uiso calc R 1 A .
C C14 0.1879(3) -0.1019(3) 0.40198(12) 0.0527(8) Uani d . 1 A .
H H14 0.1091 -0.1099 0.3889 0.063 Uiso calc R 1 . .
C C15 0.2459(3) -0.1766(3) 0.44402(12) 0.0523(8) Uani d . 1 . .
H H15 0.2059 -0.2355 0.4594 0.063 Uiso calc R 1 A .
C C16 0.3609(3) -0.1659(3) 0.46360(12) 0.0526(8) Uani d . 1 A .
H H16 0.3990 -0.2169 0.4923 0.063 Uiso calc R 1 . .
C C17 0.4219(2) -0.0788(2) 0.44078(11) 0.0430(7) Uani d . 1 . .
H H17 0.5009 -0.0724 0.4537 0.052 Uiso calc R 1 A .
C C18 0.5894(2) 0.2405(3) 0.21579(11) 0.0466(8) Uani d . 1 . .
H H18 0.5657 0.3218 0.1988 0.056 Uiso calc R 1 A .
C C19 0.6330(3) 0.2183(3) 0.27246(12) 0.0550(9) Uani d . 1 A .
H H19 0.6442 0.2816 0.3016 0.066 Uiso calc R 1 . .
C C20 0.6561(2) 0.0906(3) 0.28049(12) 0.0529(8) Uani d . 1 . .
H H20 0.6865 0.0492 0.3160 0.064 Uiso calc R 1 A .
C C21 0.6280(2) 0.0324(3) 0.22828(11) 0.0459(7) Uani d . 1 A .
H H21 0.6349 -0.0571 0.2214 0.055 Uiso calc R 1 . .
C C22 0.5869(2) 0.1245(2) 0.18724(10) 0.0376(7) Uani d . 1 A .
C C23 0.5941(3) -0.0459(3) 0.10227(10) 0.0433(7) Uani d . 1 A .
C C24 0.5394(3) -0.1523(3) 0.11334(12) 0.0645(10) Uani d . 1 . .
H H24 0.4721 -0.1451 0.1252 0.077 Uiso calc R 1 A .
C C25 0.5828(4) -0.2700(3) 0.10713(13) 0.0790(12) Uani d . 1 A .
H H25 0.5465 -0.3412 0.1158 0.095 Uiso calc R 1 . .
C C26 0.6799(4) -0.2798(4) 0.08800(15) 0.0883(15) Uani d . 1 . .
H H26 0.7091 -0.3583 0.0831 0.106 Uiso calc R 1 A .
C C27 0.7333(3) -0.1766(4) 0.07628(15) 0.0860(13) Uani d . 1 A .
H H27 0.7988 -0.1847 0.0630 0.103 Uiso calc R 1 . .
C C28 0.6925(3) -0.0587(3) 0.08360(12) 0.0617(9) Uani d . 1 . .
H H28 0.7312 0.0117 0.0760 0.074 Uiso calc R 1 A .
C C29 0.6164(2) 0.2193(2) 0.08749(10) 0.0382(7) Uani d . 1 A .
C C30 0.5673(3) 0.2768(3) 0.03768(11) 0.0519(8) Uani d . 1 . .
H H30 0.4934 0.2555 0.0187 0.062 Uiso calc R 1 A .
C C31 0.6278(3) 0.3662(3) 0.01609(13) 0.0616(9) Uani d . 1 A .
H H31 0.5944 0.4045 -0.0173 0.074 Uiso calc R 1 . .
C C32 0.7358(3) 0.3977(3) 0.04378(14) 0.0586(9) Uani d . 1 . .
H H32 0.7759 0.4579 0.0292 0.070 Uiso calc R 1 A .
C C33 0.7860(3) 0.3415(3) 0.09278(13) 0.0611(9) Uani d . 1 A .
H H33 0.8600 0.3632 0.1115 0.073 Uiso calc R 1 . .
C C34 0.7262(3) 0.2522(3) 0.11448(12) 0.0528(8) Uani d . 1 . .
H H34 0.7607 0.2139 0.1478 0.063 Uiso calc R 1 A .
P P3 0.50693(7) 0.61873(8) 0.25491(3) 0.0511(2) Uani d . 1 . .
F F1 0.41059(16) 0.51900(17) 0.25695(8) 0.0855(6) Uani d . 1 . .
F F2 0.60294(16) 0.71804(17) 0.25270(8) 0.0873(6) Uani d . 1 . .
F F3 0.59715(17) 0.53606(17) 0.29675(8) 0.0860(6) Uani d . 1 . .
F F4 0.41560(16) 0.70120(16) 0.21294(7) 0.0771(6) Uani d . 1 . .
F F5 0.53356(19) 0.54514(18) 0.20439(8) 0.0898(7) Uani d . 1 . .
F F6 0.47884(19) 0.69185(18) 0.30484(8) 0.0942(7) Uani d . 1 . .

loop_
_atom_site_aniso_label
_atom_site_aniso_U_11
_atom_site_aniso_U_22
_atom_site_aniso_U_33
_atom_site_aniso_U_12
_atom_site_aniso_U_13
_atom_site_aniso_U_23
Co1 0.0426(3) 0.0416(2) 0.0368(2) 0.00034(19) 0.01813(18) 0.00186(18)
P1 0.0536(5) 0.0389(5) 0.0401(4) -0.0040(4) 0.0208(4) 0.0019(4)
P2 0.0501(5) 0.0414(5) 0.0404(4) -0.0045(4) 0.0199(4) 0.0011(4)
O1 0.0373(19) 0.0472(19) 0.0474(18) 0.0000(15) 0.0142(14) 0.0019(14)
O1' 0.023(3) 0.052(4) 0.048(3) 0.007(3) 0.003(2) 0.003(3)
C1 0.042(2) 0.079(3) 0.0432(19) 0.0051(17) 0.0157(15) 0.0124(17)
C2 0.0436(19) 0.0467(19) 0.0527(19) 0.0094(15) 0.0227(15) 0.0052(15)
C3 0.0396(17) 0.0414(17) 0.0408(16) -0.0008(14) 0.0223(13) 0.0024(13)
C4 0.057(2) 0.0397(18) 0.0495(19) -0.0095(15) 0.0270(16) -0.0022(14)
C5 0.052(2) 0.071(2) 0.047(2) -0.0192(18) 0.0208(16) -0.0151(17)
C6 0.053(2) 0.0382(17) 0.0391(17) -0.0036(15) 0.0167(15) -0.0039(13)
C7 0.086(3) 0.054(2) 0.081(2) -0.009(2) 0.048(2) -0.0186(19)
C8 0.111(4) 0.073(3) 0.114(3) 0.001(3) 0.066(3) -0.030(3)
C9 0.125(4) 0.057(3) 0.096(3) 0.014(3) 0.031(3) -0.027(2)
C10 0.101(3) 0.042(2) 0.089(3) -0.002(2) 0.024(2) -0.002(2)
C11 0.078(3) 0.049(2) 0.062(2) -0.0080(19) 0.0274(19) 0.0015(17)
C12 0.0411(18) 0.0366(16) 0.0340(15) -0.0025(13) 0.0153(13) 0.0003(12)
C13 0.050(2) 0.0490(19) 0.0421(17) -0.0015(16) 0.0055(15) 0.0072(14)
C14 0.0417(19) 0.061(2) 0.055(2) -0.0108(17) 0.0094(16) -0.0007(17)
C15 0.064(2) 0.0449(19) 0.053(2) -0.0172(17) 0.0225(18) -0.0004(15)
C16 0.069(2) 0.0422(18) 0.0461(19) 0.0018(17) 0.0121(17) 0.0097(14)
C17 0.0431(18) 0.0427(17) 0.0447(17) -0.0002(14) 0.0133(15) 0.0021(14)
C18 0.053(2) 0.0413(18) 0.0521(19) -0.0065(15) 0.0251(16) 0.0007(15)
C19 0.052(2) 0.070(2) 0.048(2) -0.0159(18) 0.0217(16) -0.0145(17)
C20 0.044(2) 0.076(2) 0.0401(18) 0.0032(18) 0.0132(15) 0.0096(16)
C21 0.0423(19) 0.0506(19) 0.0490(18) 0.0083(15) 0.0192(15) 0.0037(15)
C22 0.0383(17) 0.0407(17) 0.0388(15) 0.0007(14) 0.0193(13) 0.0031(13)
C23 0.052(2) 0.0447(18) 0.0339(16) 0.0005(15) 0.0114(14) -0.0037(13)
C24 0.094(3) 0.050(2) 0.057(2) -0.006(2) 0.032(2) -0.0042(17)
C25 0.134(4) 0.050(2) 0.052(2) -0.001(2) 0.018(2) -0.0026(18)
C26 0.132(4) 0.065(3) 0.052(2) 0.044(3) -0.009(3) -0.015(2)
C27 0.073(3) 0.109(3) 0.074(3) 0.034(3) 0.012(2) -0.037(3)
C28 0.062(2) 0.068(2) 0.058(2) 0.0043(19) 0.0204(18) -0.0164(18)
C29 0.0410(18) 0.0418(17) 0.0359(16) 0.0007(14) 0.0174(14) 0.0029(13)
C30 0.044(2) 0.065(2) 0.0478(18) 0.0021(17) 0.0143(15) 0.0093(16)
C31 0.066(2) 0.063(2) 0.060(2) 0.0059(19) 0.0253(19) 0.0265(18)
C32 0.074(3) 0.047(2) 0.066(2) -0.0040(19) 0.039(2) 0.0085(17)
C33 0.057(2) 0.066(2) 0.064(2) -0.0230(18) 0.0229(18) -0.0048(18)
C34 0.051(2) 0.064(2) 0.0431(18) -0.0105(17) 0.0095(16) 0.0072(15)
P3 0.0522(5) 0.0421(5) 0.0566(5) -0.0059(4) 0.0085(4) 0.0039(4)
F1 0.0773(15) 0.0751(14) 0.1006(15) -0.0315(12) 0.0146(12) 0.0130(12)
F2 0.0744(14) 0.0726(14) 0.1087(16) -0.0314(11) 0.0100(12) 0.0197(12)
F3 0.0777(15) 0.0690(13) 0.0979(15) 0.0065(11) -0.0053(12) 0.0259(11)
F4 0.0703(14) 0.0670(13) 0.0819(13) 0.0063(11) -0.0052(11) 0.0120(10)
F5 0.1254(19) 0.0698(14) 0.0855(14) 0.0066(13) 0.0477(13) -0.0058(11)
F6 0.138(2) 0.0778(15) 0.0731(14) 0.0089(14) 0.0385(13) -0.0093(11)

loop_
_atom_type_symbol
_atom_type_description
_atom_type_scat_dispersion_real
_atom_type_scat_dispersion_imag
_atom_type_scat_source
C C 0.0033 0.0016 'International Tables Vol C Tables 4.2.6.8 and 6.1.1.4'
H H 0.0000 0.0000 'International Tables Vol C Tables 4.2.6.8 and 6.1.1.4'
O O 0.0106 0.0060 'International Tables Vol C Tables 4.2.6.8 and 6.1.1.4'
F F 0.0171 0.0103 'International Tables Vol C Tables 4.2.6.8 and 6.1.1.4'
P P 0.1023 0.0942 'International Tables Vol C Tables 4.2.6.8 and 6.1.1.4'
Co Co 0.3494 0.9721 'International Tables Vol C Tables 4.2.6.8 and 6.1.1.4'

loop_
_geom_angle_atom_site_label_1
_geom_angle_atom_site_label_2
_geom_angle_atom_site_label_3
_geom_angle
_geom_angle_publ_flag
C18 Co1 C19 40.55(10) n
C18 Co1 C4 178.43(11) ?
C19 Co1 C4 140.65(12) ?
C18 Co1 C5 138.43(12) ?
C19 Co1 C5 178.94(13) ?
C4 Co1 C5 40.37(11) ?
C18 Co1 C21 68.32(12) ?
C19 Co1 C21 67.80(12) ?
C4 Co1 C21 110.88(12) ?
C5 Co1 C21 112.35(13) ?
C18 Co1 C20 68.32(12) ?
C19 Co1 C20 40.23(11) ?
C4 Co1 C20 112.04(12) ?
C5 Co1 C20 140.53(14) ?
C21 Co1 C20 40.56(11) ?
C18 Co1 C2 112.42(12) ?
C19 Co1 C2 112.04(12) ?
C4 Co1 C2 68.41(11) ?
C5 Co1 C2 67.83(12) ?
C21 Co1 C2 178.76(11) ?
C20 Co1 C2 138.56(12) ?
C18 Co1 C1 111.63(12) ?
C19 Co1 C1 139.25(14) ?
C4 Co1 C1 68.03(12) ?
C5 Co1 C1 39.99(11) ?
C21 Co1 C1 140.21(12) ?
C20 Co1 C1 179.21(13) ?
C2 Co1 C1 40.67(10) y
C18 Co1 C3 140.52(11) ?
C19 Co1 C3 112.30(11) ?
C4 Co1 C3 40.96(10) ?
C5 Co1 C3 68.34(11) ?
C21 Co1 C3 137.93(11) ?
C20 Co1 C3 110.86(11) ?
C2 Co1 C3 40.88(10) ?
C1 Co1 C3 68.65(11) ?
C18 Co1 C22 40.97(10) ?
C19 Co1 C22 68.44(11) ?
C4 Co1 C22 137.56(11) ?
C5 Co1 C22 110.95(11) ?
C21 Co1 C22 40.73(10) ?
C20 Co1 C22 68.66(11) ?
C2 Co1 C22 140.47(11) ?
C1 Co1 C22 111.85(11) ?
C3 Co1 C22 178.34(11) ?
O1 P1 C12 114.48(15) n
O1 P1 C6 113.12(15) n
C12 P1 C6 105.50(13) n
O1 P1 C3 114.28(14) n
C12 P1 C3 102.26(12) n
C6 P1 C3 106.14(12) n
O1' P2 C29 118.1(2) n
O1' P2 C23 113.9(2) n
C29 P2 C23 105.42(13) n
O1' P2 C22 115.5(2) n
C29 P2 C22 100.33(12) ?
C23 P2 C22 101.40(12) ?
C5 C1 C2 108.0(3) ?
C5 C1 Co1 69.90(18) ?
C2 C1 Co1 69.60(16) ?
C5 C1 H1 126.0 ?
C2 C1 H1 126.0 ?
Co1 C1 H1 126.0 ?
C1 C2 C3 108.3(3) ?
C1 C2 Co1 69.73(16) ?
C3 C2 Co1 69.94(15) ?
C1 C2 H2 125.9 ?
C3 C2 H2 125.9 ?
Co1 C2 H2 125.9 ?
C2 C3 C4 106.6(2) ?
C2 C3 P1 130.3(2) ?
C4 C3 P1 122.9(2) ?
C2 C3 Co1 69.18(14) ?
C4 C3 Co1 69.09(15) ?
P1 C3 Co1 123.76(14) ?
C5 C4 C3 108.1(3) ?
C5 C4 Co1 69.83(16) ?
C3 C4 Co1 69.95(15) ?
C5 C4 H4 126.0 ?
C3 C4 H4 126.0 ?
Co1 C4 H4 126.0 ?
C1 C5 C4 109.1(3) ?
C1 C5 Co1 70.10(18) ?
C4 C5 Co1 69.80(16) ?
C1 C5 H5 125.5 ?
C4 C5 H5 125.5 ?
Co1 C5 H5 125.5 ?
C11 C6 C7 118.7(3) ?
C11 C6 P1 118.7(2) ?
C7 C6 P1 122.3(2) ?
C8 C7 C6 120.4(3) ?
C8 C7 H7 119.8 ?
C6 C7 H7 119.8 ?
C9 C8 C7 120.5(4) ?
C9 C8 H8 119.8 ?
C7 C8 H8 119.8 ?
C8 C9 C10 120.3(4) ?
C8 C9 H9 119.8 ?
C10 C9 H9 119.8 ?
C9 C10 C11 119.7(4) ?
C9 C10 H10 120.1 ?
C11 C10 H10 120.1 ?
C6 C11 C10 120.4(3) ?
C6 C11 H11 119.8 ?
C10 C11 H11 119.8 ?
C17 C12 C13 119.4(3) ?
C17 C12 P1 117.7(2) ?
C13 C12 P1 122.9(2) ?
C14 C13 C12 120.3(3) ?
C14 C13 H13 119.9 ?
C12 C13 H13 119.9 ?
C15 C14 C13 119.6(3) ?
C15 C14 H14 120.2 ?
C13 C14 H14 120.2 ?
C16 C15 C14 120.9(3) ?
C16 C15 H15 119.5 ?
C14 C15 H15 119.5 ?
C15 C16 C17 120.2(3) ?
C15 C16 H16 119.9 ?
C17 C16 H16 119.9 ?
C12 C17 C16 119.6(3) ?
C12 C17 H17 120.2 ?
C16 C17 H17 120.2 ?
C19 C18 C22 108.3(3) ?
C19 C18 Co1 69.92(16) ?
C22 C18 Co1 70.51(15) ?
C19 C18 H18 125.9 ?
C22 C18 H18 125.9 ?
Co1 C18 H18 125.9 ?
C20 C19 C18 108.8(3) ?
C20 C19 Co1 70.04(17) ?
C18 C19 Co1 69.53(16) ?
C20 C19 H19 125.6 ?
C18 C19 H19 125.6 ?
Co1 C19 H19 125.6 ?
C19 C20 C21 107.7(3) ?
C19 C20 Co1 69.73(18) ?
C21 C20 Co1 69.71(16) ?
C19 C20 H20 126.2 ?
C21 C20 H20 126.2 ?
Co1 C20 H20 126.2 ?
C20 C21 C22 108.9(3) ?
C20 C21 Co1 69.73(16) ?
C22 C21 Co1 70.30(15) ?
C20 C21 H21 125.5 ?
C22 C21 H21 125.5 ?
Co1 C21 H21 125.5 ?
C21 C22 C18 106.3(2) ?
C21 C22 P2 128.7(2) ?
C18 C22 P2 124.9(2) ?
C21 C22 Co1 68.98(15) ?
C18 C22 Co1 68.52(15) ?
P2 C22 Co1 124.32(14) ?
C24 C23 C28 118.5(3) ?
C24 C23 P2 117.8(2) ?
C28 C23 P2 123.7(2) ?
C23 C24 C25 121.1(3) ?
C23 C24 H24 119.4 ?
C25 C24 H24 119.4 ?
C26 C25 C24 119.1(4) ?
C26 C25 H25 120.5 ?
C24 C25 H25 120.5 ?
C27 C26 C25 120.4(4) ?
C27 C26 H26 119.8 ?
C25 C26 H26 119.8 ?
C26 C27 C28 121.1(4) ?
C26 C27 H27 119.4 ?
C28 C27 H27 119.4 ?
C23 C28 C27 119.8(3) ?
C23 C28 H28 120.1 ?
C27 C28 H28 120.1 ?
C34 C29 C30 118.5(3) ?
C34 C29 P2 123.7(2) ?
C30 C29 P2 117.8(2) ?
C29 C30 C31 120.3(3) ?
C29 C30 H30 119.8 ?
C31 C30 H30 119.8 ?
C32 C31 C30 120.0(3) ?
C32 C31 H31 120.0 ?
C30 C31 H31 120.0 ?
C31 C32 C33 120.5(3) ?
C31 C32 H32 119.7 ?
C33 C32 H32 119.7 ?
C32 C33 C34 119.7(3) ?
C32 C33 H33 120.1 ?
C34 C33 H33 120.1 ?
C29 C34 C33 120.9(3) ?
C29 C34 H34 119.5 ?
C33 C34 H34 119.5 ?
F6 P3 F2 89.53(12) ?
F6 P3 F3 89.94(12) ?
F2 P3 F3 90.45(11) ?
F6 P3 F5 179.31(13) ?
F2 P3 F5 90.95(12) ?
F3 P3 F5 90.55(12) ?
F6 P3 F1 90.61(12) ?
F2 P3 F1 179.85(13) ?
F3 P3 F1 89.61(11) ?
F5 P3 F1 88.91(12) ?
F6 P3 F4 89.99(11) ?
F2 P3 F4 89.94(11) ?
F3 P3 F4 179.60(12) ?
F5 P3 F4 89.51(11) ?
F1 P3 F4 90.00(11) ?

loop_
_geom_bond_atom_site_label_1
_geom_bond_atom_site_label_2
_geom_bond_distance
_geom_bond_publ_flag
Co1 C18 2.026(3) n
Co1 C19 2.031(3) ?
Co1 C4 2.034(3) ?
Co1 C5 2.035(3) n
Co1 C21 2.035(3) ?
Co1 C20 2.035(3) ?
Co1 C2 2.035(3) ?
Co1 C1 2.037(3) ?
Co1 C3 2.046(2) ?
Co1 C22 2.052(2) ?
P1 O1 1.393(3) n
P1 C12 1.800(3) n
P1 C6 1.807(3) n
P1 C3 1.816(3) n
P2 O1' 1.337(5) n
P2 C29 1.810(3) n
P2 C23 1.814(3) n
P2 C22 1.824(3) n
C1 C5 1.392(4) ?
C1 C2 1.415(4) y
C1 H1 0.9800 ?
C2 C3 1.425(3) ?
C2 H2 0.9800 ?
C3 C4 1.428(3) ?
C4 C5 1.404(4) ?
C4 H4 0.9800 ?
C5 H5 0.9800 ?
C6 C11 1.377(4) ?
C6 C7 1.381(4) ?
C7 C8 1.377(4) ?
C7 H7 0.9300 ?
C8 C9 1.350(5) ?
C8 H8 0.9300 ?
C9 C10 1.370(5) ?
C9 H9 0.9300 ?
C10 C11 1.386(4) ?
C10 H10 0.9300 ?
C11 H11 0.9300 ?
C12 C17 1.374(3) ?
C12 C13 1.393(3) ?
C13 C14 1.373(4) ?
C13 H13 0.9300 ?
C14 C15 1.370(4) ?
C14 H14 0.9300 ?
C15 C16 1.358(4) ?
C15 H15 0.9300 ?
C16 C17 1.391(4) ?
C16 H16 0.9300 ?
C17 H17 0.9300 ?
C18 C19 1.406(4) y
C18 C22 1.428(3) ?
C18 H18 0.9800 ?
C19 C20 1.398(4) ?
C19 H19 0.9800 ?
C20 C21 1.411(4) ?
C20 H20 0.9800 ?
C21 C22 1.422(3) ?
C21 H21 0.9800 ?
C23 C24 1.376(4) ?
C23 C28 1.380(4) ?
C24 C25 1.387(4) ?
C24 H24 0.9300 ?
C25 C26 1.368(5) ?
C25 H25 0.9300 ?
C26 C27 1.345(5) ?
C26 H26 0.9300 ?
C27 C28 1.382(4) ?
C27 H27 0.9300 ?
C28 H28 0.9300 ?
C29 C34 1.377(4) ?
C29 C30 1.386(3) ?
C30 C31 1.387(4) ?
C30 H30 0.9300 ?
C31 C32 1.360(4) ?
C31 H31 0.9300 ?
C32 C33 1.367(4) ?
C32 H32 0.9300 ?
C33 C34 1.383(4) ?
C33 H33 0.9300 ?
C34 H34 0.9300 ?
P3 F6 1.5764(19) ?
P3 F2 1.5807(19) ?
P3 F3 1.5834(18) ?
P3 F5 1.584(2) ?
P3 F1 1.5858(19) ?
P3 F4 1.5908(18) ?

loop_
_geom_hbond_atom_site_label_D
_geom_hbond_atom_site_label_H
_geom_hbond_atom_site_label_A
_geom_hbond_site_symmetry_A
_geom_hbond_distance_DH
_geom_hbond_distance_HA
_geom_hbond_distance_DA
_geom_hbond_angle_DHA
C4 H4 F6 1_545 0.98 2.49 3.450(4) 167.3
C18 H18 F5 . 0.98 2.43 3.327(4) 151.8

loop_
_geom_torsion_atom_site_label_1
_geom_torsion_atom_site_label_2
_geom_torsion_atom_site_label_3
_geom_torsion_atom_site_label_4
_geom_torsion
_geom_torsion_publ_flag
C18 Co1 C1 C5 141.23(17) n
C19 Co1 C1 C5 178.85(17) ?
C4 Co1 C1 C5 -37.11(16) ?
C21 Co1 C1 C5 59.6(3) ?
C2 Co1 C1 C5 -119.1(2) n
C3 Co1 C1 C5 -81.34(18) ?
C22 Co1 C1 C5 96.96(18) ?
C18 Co1 C1 C2 -99.67(18) ?
C19 Co1 C1 C2 -62.1(2) ?
C4 Co1 C1 C2 81.98(18) ?
C5 Co1 C1 C2 119.1(2) ?
C21 Co1 C1 C2 178.66(18) ?
C3 Co1 C1 C2 37.76(16) ?
C22 Co1 C1 C2 -143.94(17) ?
C5 C1 C2 C3 0.1(3) ?
Co1 C1 C2 C3 -59.54(19) ?
C5 C1 C2 Co1 59.6(2) ?
C18 Co1 C2 C1 97.57(19) ?
C19 Co1 C2 C1 141.53(18) ?
C4 Co1 C2 C1 -80.99(18) ?
C5 Co1 C2 C1 -37.33(17) ?
C20 Co1 C2 C1 179.7(2) ?
C3 Co1 C2 C1 -119.4(2) ?
C22 Co1 C2 C1 59.1(3) ?
C18 Co1 C2 C3 -143.05(16) ?
C19 Co1 C2 C3 -99.08(18) ?
C4 Co1 C2 C3 38.40(16) ?
C5 Co1 C2 C3 82.05(17) ?
C20 Co1 C2 C3 -60.9(2) ?
C1 Co1 C2 C3 119.4(2) ?
C22 Co1 C2 C3 178.52(17) ?
C1 C2 C3 C4 0.2(3) ?
Co1 C2 C3 C4 -59.20(18) ?
C1 C2 C3 P1 176.6(2) ?
Co1 C2 C3 P1 117.2(2) ?
C1 C2 C3 Co1 59.40(19) ?
O1 P1 C3 C2 -106.0(3) n
C12 P1 C3 C2 129.7(3) ?
C6 P1 C3 C2 19.4(3) ?
O1 P1 C3 C4 69.9(3) n
C12 P1 C3 C4 -54.4(2) ?
C6 P1 C3 C4 -164.8(2) ?
O1 P1 C3 Co1 -15.6(2) n
C12 P1 C3 Co1 -139.92(16) ?
C6 P1 C3 Co1 109.74(17) ?
C18 Co1 C3 C2 60.9(2) ?
C19 Co1 C3 C2 98.39(19) ?
C4 Co1 C3 C2 -118.2(2) ?
C5 Co1 C3 C2 -80.70(18) ?
C21 Co1 C3 C2 179.47(18) ?
C20 Co1 C3 C2 141.77(18) ?
C1 Co1 C3 C2 -37.57(17) ?
C18 Co1 C3 C4 179.16(18) ?
C19 Co1 C3 C4 -143.38(18) ?
C5 Co1 C3 C4 37.53(17) ?
C21 Co1 C3 C4 -62.3(2) ?
C20 Co1 C3 C4 -100.00(19) ?
C2 Co1 C3 C4 118.2(2) ?
C1 Co1 C3 C4 80.66(18) ?
C18 Co1 C3 P1 -64.4(2) ?
C19 Co1 C3 P1 -27.0(2) ?
C4 Co1 C3 P1 116.4(2) ?
C5 Co1 C3 P1 153.9(2) ?
C21 Co1 C3 P1 54.1(2) ?
C20 Co1 C3 P1 16.4(2) ?
C2 Co1 C3 P1 -125.4(3) ?
C1 Co1 C3 P1 -162.9(2) ?
C2 C3 C4 C5 -0.4(3) ?
P1 C3 C4 C5 -177.13(19) n
Co1 C3 C4 C5 -59.7(2) ?
C2 C3 C4 Co1 59.25(18) ?
P1 C3 C4 Co1 -117.5(2) ?
C19 Co1 C4 C5 179.6(2) ?
C21 Co1 C4 C5 -100.36(19) ?
C20 Co1 C4 C5 -144.07(19) ?
C2 Co1 C4 C5 80.73(19) ?
C1 Co1 C4 C5 36.78(18) ?
C3 Co1 C4 C5 119.1(3) ?
C22 Co1 C4 C5 -62.1(2) ?
C18 Co1 C4 C3 -160(4) ?
C19 Co1 C4 C3 60.5(3) ?
C5 Co1 C4 C3 -119.1(3) ?
C21 Co1 C4 C3 140.58(17) ?
C20 Co1 C4 C3 96.87(18) ?
C2 Co1 C4 C3 -38.33(16) ?
C1 Co1 C4 C3 -82.28(18) ?
C22 Co1 C4 C3 178.88(16) ?
C2 C1 C5 C4 -0.3(3) ?
Co1 C1 C5 C4 59.1(2) ?
C2 C1 C5 Co1 -59.4(2) ?
C3 C4 C5 C1 0.5(3) ?
Co1 C4 C5 C1 -59.3(2) ?
C3 C4 C5 Co1 59.73(19) ?
C18 Co1 C5 C1 -61.3(2) ?
C19 Co1 C5 C1 -45(7) ?
C4 Co1 C5 C1 120.2(3) ?
C21 Co1 C5 C1 -143.38(17) ?
C20 Co1 C5 C1 179.09(17) ?
C2 Co1 C5 C1 37.95(16) ?
C3 Co1 C5 C1 82.17(18) ?
C22 Co1 C5 C1 -99.43(18) ?
C18 Co1 C5 C4 178.44(18) ?
C21 Co1 C5 C4 96.39(19) ?
C20 Co1 C5 C4 58.8(3) ?
C2 Co1 C5 C4 -82.29(18) ?
C1 Co1 C5 C4 -120.2(3) ?
C3 Co1 C5 C4 -38.06(17) ?
C22 Co1 C5 C4 140.33(17) ?
O1 P1 C6 C11 53.1(3) n
C12 P1 C6 C11 178.9(2) ?
C3 P1 C6 C11 -73.0(3) ?
O1 P1 C6 C7 -120.6(3) n
C12 P1 C6 C7 5.3(3) ?
C3 P1 C6 C7 113.3(3) ?
C11 C6 C7 C8 0.3(5) ?
P1 C6 C7 C8 174.0(3) ?
C6 C7 C8 C9 -0.8(6) ?
C7 C8 C9 C10 0.8(7) ?
C8 C9 C10 C11 -0.4(6) ?
C7 C6 C11 C10 0.1(5) ?
P1 C6 C11 C10 -173.8(3) ?
C9 C10 C11 C6 -0.1(5) ?
O1 P1 C12 C17 13.7(3) ?
C6 P1 C12 C17 -111.3(2) ?
C3 P1 C12 C17 137.8(2) ?
O1 P1 C12 C13 -168.6(2) n
C6 P1 C12 C13 66.4(2) ?
C3 P1 C12 C13 -44.4(3) ?
C17 C12 C13 C14 1.1(4) ?
P1 C12 C13 C14 -176.6(2) ?
C12 C13 C14 C15 -0.5(4) ?
C13 C14 C15 C16 0.1(5) ?
C14 C15 C16 C17 -0.4(5) ?
C13 C12 C17 C16 -1.5(4) ?
P1 C12 C17 C16 176.4(2) ?
C15 C16 C17 C12 1.1(4) ?
C4 Co1 C18 C19 -141(4) ?
C5 Co1 C18 C19 179.5(2) ?
C21 Co1 C18 C19 -80.75(19) ?
C20 Co1 C18 C19 -36.95(17) ?
C2 Co1 C18 C19 98.2(2) ?
C1 Co1 C18 C19 142.20(19) ?
C3 Co1 C18 C19 59.9(3) ?
C22 Co1 C18 C19 -118.9(3) ?
C19 Co1 C18 C22 118.9(3) ?
C5 Co1 C18 C22 -61.5(3) ?
C21 Co1 C18 C22 38.18(16) ?
C20 Co1 C18 C22 81.98(18) ?
C2 Co1 C18 C22 -142.89(16) ?
C1 Co1 C18 C22 -98.87(18) ?
C3 Co1 C18 C22 178.88(16) ?
C22 C18 C19 C20 -1.1(3) ?
Co1 C18 C19 C20 59.2(2) ?
C22 C18 C19 Co1 -60.33(19) ?
C18 Co1 C19 C20 -120.1(2) ?
C4 Co1 C19 C20 58.3(3) ?
C5 Co1 C19 C20 -137(7) ?
C21 Co1 C19 C20 -37.99(16) ?
C2 Co1 C19 C20 140.69(17) ?
C1 Co1 C19 C20 179.09(17) ?
C3 Co1 C19 C20 96.38(18) ?
C22 Co1 C19 C20 -82.02(18) ?
C4 Co1 C19 C18 178.42(18) ?
C21 Co1 C19 C18 82.14(18) ?
C20 Co1 C19 C18 120.1(2) ?
C2 Co1 C19 C18 -99.19(18) ?
C1 Co1 C19 C18 -60.8(2) ?
C3 Co1 C19 C18 -143.50(17) ?
C22 Co1 C19 C18 38.10(16) ?
C18 C19 C20 C21 0.8(3) ?
Co1 C19 C20 C21 59.6(2) ?
C18 C19 C20 Co1 -58.9(2) ?
C18 Co1 C20 C19 37.24(16) ?
C4 Co1 C20 C19 -144.41(17) ?
C5 Co1 C20 C19 178.86(17) ?
C21 Co1 C20 C19 118.8(2) ?
C2 Co1 C20 C19 -62.5(2) ?
C3 Co1 C20 C19 -100.27(18) ?
C22 Co1 C20 C19 81.43(18) ?
C18 Co1 C20 C21 -81.55(18) ?
C19 Co1 C20 C21 -118.8(2) ?
C4 Co1 C20 C21 96.80(19) ?
C5 Co1 C20 C21 60.1(2) ?
C2 Co1 C20 C21 178.67(17) ?
C1 Co1 C20 C21 -17E1(2) ?
C3 Co1 C20 C21 140.94(17) ?
C22 Co1 C20 C21 -37.36(16) ?
C19 C20 C21 C22 -0.1(3) ?
Co1 C20 C21 C22 59.57(19) ?
C19 C20 C21 Co1 -59.6(2) ?
C18 Co1 C21 C20 81.56(18) ?
C19 Co1 C21 C20 37.69(17) ?
C4 Co1 C21 C20 -99.90(19) ?
C5 Co1 C21 C20 -143.44(18) ?
C1 Co1 C21 C20 179.7(2) ?
C3 Co1 C21 C20 -61.5(2) ?
C22 Co1 C21 C20 120.0(2) ?
C18 Co1 C21 C22 -38.41(16) ?
C19 Co1 C21 C22 -82.28(18) ?
C4 Co1 C21 C22 140.14(17) ?
C5 Co1 C21 C22 96.59(18) ?
C20 Co1 C21 C22 -120.0(2) ?
C1 Co1 C21 C22 59.8(3) ?
C3 Co1 C21 C22 178.54(16) ?
C20 C21 C22 C18 -0.6(3) ?
Co1 C21 C22 C18 58.60(19) ?
C20 C21 C22 P2 -177.0(2) ?
Co1 C21 C22 P2 -117.8(2) ?
C20 C21 C22 Co1 -59.22(19) ?
C19 C18 C22 C21 1.1(3) ?
Co1 C18 C22 C21 -58.90(18) ?
C19 C18 C22 P2 177.6(2) ?
Co1 C18 C22 P2 117.7(2) ?
C19 C18 C22 Co1 59.97(19) ?
O1' P2 C22 C21 102.3(3) ?
C29 P2 C22 C21 -129.5(3) ?
C23 P2 C22 C21 -21.3(3) ?
O1' P2 C22 C18 -73.4(3) ?
C29 P2 C22 C18 54.7(3) ?
C23 P2 C22 C18 162.9(2) ?
O1' P2 C22 Co1 12.9(3) ?
C29 P2 C22 Co1 141.02(16) ?
C23 P2 C22 Co1 -110.76(18) ?
C18 Co1 C22 C21 118.3(2) ?
C19 Co1 C22 C21 80.58(19) ?
C4 Co1 C22 C21 -62.6(2) ?
C5 Co1 C22 C21 -100.34(19) ?
C20 Co1 C22 C21 37.21(17) ?
C2 Co1 C22 C21 179.50(18) ?
C1 Co1 C22 C21 -143.43(18) ?
C19 Co1 C22 C18 -37.72(17) ?
C4 Co1 C22 C18 179.14(18) ?
C5 Co1 C22 C18 141.36(18) ?
C21 Co1 C22 C18 -118.3(2) ?
C20 Co1 C22 C18 -81.09(18) ?
C2 Co1 C22 C18 61.2(2) ?
C1 Co1 C22 C18 98.27(19) ?
C18 Co1 C22 P2 -118.4(2) ?
C19 Co1 C22 P2 -156.1(2) ?
C4 Co1 C22 P2 60.7(2) ?
C5 Co1 C22 P2 22.9(2) ?
C21 Co1 C22 P2 123.3(3) ?
C20 Co1 C22 P2 160.5(2) ?
C2 Co1 C22 P2 -57.2(3) ?
C1 Co1 C22 P2 -20.2(2) ?
O1' P2 C23 C24 -42.9(3) ?
C29 P2 C23 C24 -173.9(2) ?
C22 P2 C23 C24 81.9(2) ?
O1' P2 C23 C28 137.0(3) ?
C29 P2 C23 C28 6.0(3) ?
C22 P2 C23 C28 -98.2(3) ?
C28 C23 C24 C25 1.4(5) ?
P2 C23 C24 C25 -178.7(2) ?
C23 C24 C25 C26 -2.1(5) ?
C24 C25 C26 C27 1.1(6) ?
C25 C26 C27 C28 0.5(6) ?
C24 C23 C28 C27 0.2(5) ?
P2 C23 C28 C27 -179.7(2) ?
C26 C27 C28 C23 -1.2(5) ?
O1' P2 C29 C34 158.1(3) ?
C23 P2 C29 C34 -73.4(3) ?
C22 P2 C29 C34 31.6(3) ?
O1' P2 C29 C30 -22.4(4) ?
C23 P2 C29 C30 106.1(2) ?
C22 P2 C29 C30 -148.9(2) ?
C34 C29 C30 C31 -0.5(4) ?
P2 C29 C30 C31 180.0(2) ?
C29 C30 C31 C32 0.0(5) ?
C30 C31 C32 C33 0.3(5) ?
C31 C32 C33 C34 -0.2(5) ?
C30 C29 C34 C33 0.6(4) ?
P2 C29 C34 C33 -179.9(2) ?
C32 C33 C34 C29 -0.2(5) ?
